data_9001299
loop_
_publ_author_name
'Groat, L. A.'
'Hawthorne, F. C.'

_publ_section_title
;
 The crystal structure of nissonite
;
_journal_name_full 'American Mineralogist'
_journal_page_first 1170
_journal_page_last 1175
_journal_volume 75
_journal_year 1990
_chemical_formula_sum 'Cu2 H12 Mg2 O15 P2'
_chemical_name_mineral Nissonite
_space_group_IT_number 15
_symmetry_space_group_name_Hall '-C 2yc'
_symmetry_space_group_name_H-M 'C 1 2/c 1'
_cell_angle_alpha 90
_cell_angle_beta 99.62
_cell_angle_gamma 90
_cell_formula_units_Z 4
_cell_length_a 22.523
_cell_length_b 5.015
_cell_length_c 10.506
_cell_volume 1169.995
_database_code_amcsd 0001329
_exptl_crystal_density_diffrn 2.780
_cod_original_formula_sum 'Cu2 P2 Mg2 O15 H12'
_cod_database_code 9001299

loop_
_space_group_symop_operation_xyz
x,y,z
1/2+x,1/2+y,z
x,-y,1/2+z
1/2+x,1/2-y,1/2+z
-x,y,1/2-z
1/2-x,1/2+y,1/2-z
-x,-y,-z
1/2-x,1/2-y,-z

loop_
_atom_site_aniso_label
_atom_site_aniso_U_11
_atom_site_aniso_U_22
_atom_site_aniso_U_33
_atom_site_aniso_U_12
_atom_site_aniso_U_13
_atom_site_aniso_U_23
Cu 0.08600 0.13100 0.05500 -0.02300 -0.03300 -0.01600
P 0.06100 0.11500 0.05600 0.01300 -0.04300 0.00200
Mg 0.04900 0.10800 0.04400 -0.01000 -0.04000 -0.00100
O1 0.17700 0.16700 0.05900 0.05900 -0.06300 0.01300
O2 0.05800 0.12300 0.08800 0.03400 -0.02300 0.00500
O3 0.08300 0.12900 0.12200 -0.00500 -0.01900 0.03500
O4 0.08500 0.16900 0.12300 0.00800 -0.03800 -0.03600
OW1 0.12700 0.17600 0.13100 -0.04700 -0.04700 -0.00800
OW2 0.05900 0.35500 0.26300 0.00000 -0.05500 0.00000
OW3 0.09000 0.29200 0.38800 0.00000 -0.13400 0.00000

loop_
_atom_site_label
_atom_site_fract_x
_atom_site_fract_y
_atom_site_fract_z
_atom_site_U_iso_or_equiv
_atom_site_type_symbol
_atom_site_attached_hydrogens
Cu 0.24534 0.15410 0.36677 ? Cu 0
P 0.34370 0.17680 0.22640 ? P 0
Mg 0.12260 0.15470 0.46730 ? Mg 0
O1 0.36310 0.10300 0.37020 ? O 0
O2 0.27700 0.29600 0.21610 ? O 0
O3 0.38460 0.38800 0.18330 ? O 0
O4 0.34050 -0.07200 0.14470 ? O 0
O-h 0.21360 0.05500 0.52110 0.00700 O 0
OW1 0.08660 -0.13800 0.57900 ? O 0
OW2 0.03590 0.28800 0.41320 ? O 0
OW3 0.50000 0.20100 0.25000 ? O 0
H 0.24500 0.00000 0.57800 0.01500 H 0
HW1a 0.10500 0.00000 0.59800 0.01500 H 0
HW1b 0.05700 0.01500 0.63900 0.01500 H 0
HW2a 0.02300 0.43400 0.35500 0.01500 H 0
HW2b 0.00000 0.23700 0.41500 0.01500 H 0
HW3 0.46000 0.26800 0.22700 0.01500 H 0

loop_
_cod_changelog_entry_id
_cod_changelog_entry_author
_cod_changelog_entry_date
_cod_changelog_entry_text
1
;cod-tools version 3.8.0
Id: cif_guess_AMCSD_atom_types 9574 2023-05-10 09:00:05Z saulius
;
2023-05-10T18:47:15+03:00
;Derived atom types and hydrogen counts
from atom names that follow the AMCSD naming convention
(Wat == water, O-H == hydroxyl).
;

loop_
_cod_related_entry_id
_cod_related_entry_database
_cod_related_entry_code
1 AMCSD 0001329
